data_7711021
loop_
_publ_author_name
'Khamis, Noha'
'Clarkson, Guy James'
'Wills, Martin'

_publ_section_title
;
 Heterocycle-containing Noyori-Ikariya Catalysts for Asymmetric Transfer
 Hydrogenation of Ketones
;
_journal_name_full 'Dalton Transactions'
_journal_paper_doi 10.1039/D2DT02411J
_journal_year 2022
_chemical_absolute_configuration rmad
_chemical_formula_moiety 'C28 H31 Cl N2 O2 Ru S2, 0.5(O)'
_chemical_formula_sum 'C28 H31 Cl N2 O2.5 Ru S2'
_chemical_formula_weight 636.19
_space_group_crystal_system orthorhombic
_space_group_IT_number 19
_space_group_name_Hall 'P 2ac 2ab'
_space_group_name_H-M_alt 'P 21 21 21'
_atom_sites_solution_hydrogens geom
_atom_sites_solution_primary dual
_audit_creation_date 2021-10-21
_audit_creation_method
;
Olex2 1.3-ac4
(compiled 2020.11.27 svn.r5f609507 for Rigaku Oxford Diffraction, GUI svn.r6214)
;
_audit_update_record
;
2022-06-28 deposited with the CCDC.	2022-08-18 downloaded from the CCDC.
;
_cell_angle_alpha 90
_cell_angle_beta 90
_cell_angle_gamma 90
_cell_formula_units_Z 4
_cell_length_a 11.94996(8)
_cell_length_b 12.97812(10)
_cell_length_c 19.21709(12)
_cell_measurement_reflns_used 60216
_cell_measurement_temperature 150(2)
_cell_measurement_theta_max 73.4970
_cell_measurement_theta_min 3.7220
_cell_volume 2980.34(4)
_computing_cell_refinement 'CrysAlisPro 1.171.41.116a (Rigaku OD, 2021)'
_computing_data_collection 'CrysAlisPro 1.171.41.116a (Rigaku OD, 2021)'
_computing_data_reduction 'CrysAlisPro 1.171.41.116a (Rigaku OD, 2021)'
_computing_molecular_graphics 'Olex2 1.3-ac4 (Dolomanov et al., 2009)'
_computing_publication_material 'Olex2 1.3-ac4 (Dolomanov et al., 2009)'
_computing_structure_refinement 'SHELXL 2018/3 (Sheldrick, 2015)'
_computing_structure_solution 'SHELXT  (Sheldrick, 2015)'
_diffrn_ambient_environment N~2~
_diffrn_ambient_temperature 150(2)
_diffrn_detector 'CCD plate'
_diffrn_detector_area_resol_mean 5.3046
_diffrn_detector_type AtlasS2
_diffrn_measured_fraction_theta_full 1.000
_diffrn_measured_fraction_theta_max 0.999
_diffrn_measurement_details
;
List of Runs (angles in degrees, time in seconds):

  # Type    Start    End  Width  t~exp~   \w     \q     \k     \f   Frames
#--------------------------------------------------------------------------
  1  \w   -114.00 -14.00   1.00    1.43    --  -41.82 -57.00-180.00  100
  2  \w    -87.00  -6.00   1.00    1.43    --  -41.82 125.00  90.00   81
  3  \w      6.00  83.00   1.00    1.43    --   41.82 -99.00  60.00   77
  4  \w      8.00  34.00   1.00    1.43    --   41.82  83.00   8.57   26
  5  \w    -33.00  66.00   1.00    1.43    --   41.82 -37.00 -90.00   99
  6  \w      8.00  34.00   1.00    1.43    --   41.82  83.00-163.07   26
  7  \w    -33.00  66.00   1.00    1.43    --   41.82 -37.00   0.00   99
  8  \w      7.00  33.00   1.00    1.43    --   41.82  84.00 -97.52   26
  9  \w     10.00  36.00   1.00    1.43    --   41.82  75.00 -55.91   26
 10  \w     81.00 178.00   1.00    5.70    --  107.00  45.00 150.00   97
 11  \w     97.00 178.00   1.00    5.70    --  107.00 125.00 120.00   81
 12  \w     97.00 178.00   1.00    5.70    --  107.00 125.00 -60.00   81
 13  \w     24.00 107.00   1.00    5.70    --  107.00 -94.00   0.00   83
 14  \w     77.00 178.00   1.00    5.70    --  107.00  64.00 -37.85  101
 15  \w     35.00 136.00   1.00    5.70    --  107.00 -61.00-180.00  101
 16  \w     78.00 178.00   1.00    5.70    --  107.00  61.00 -60.00  100
 17  \w     97.00 178.00   1.00    5.70    --  107.00 125.00  30.00   81
 18  \w     81.00 178.00   1.00    5.70    --  107.00  45.00  90.00   97
 19  \w     77.00 178.00   1.00    5.70    --  107.00  66.00 -15.63  101
 20  \w     35.00 136.00   1.00    5.70    --  107.00 -61.00-120.00  101
 21  \w     78.00 178.00   1.00    5.70    --  107.00  61.00-180.00  100
 22  \w     79.00 178.00   1.00    5.70    --  107.00  56.00 123.46   99
 23  \w     97.00 178.00   1.00    5.70    --  107.00 125.00 -30.00   81
 24  \w     24.00 107.00   1.00    5.70    --  107.00 -94.00 -90.00   83
 25  \w     24.00 107.00   1.00    5.70    --  107.00 -94.00 120.00   83
 26  \w     34.00 112.00   1.00    5.70    --  107.00-125.00-120.00   78
 27  \w     34.00 112.00   1.00    5.70    --  107.00-125.00  60.00   78
 28  \w     76.00 178.00   1.00    5.70    --  107.00  70.00 -39.14  102
 29  \w     79.00 178.00   1.00    5.70    --  107.00  58.00  -2.55   99
 30  \w     34.00 112.00   1.00    5.70    --  107.00-125.00   0.00   78
 31  \w     34.00 133.00   1.00    5.70    --  107.00 -45.00-180.00   99
 32  \w     97.00 178.00   1.00    5.70    --  107.00 125.00  60.00   81
 33  \w     34.00 112.00   1.00    5.70    --  107.00-125.00 -60.00   78
 34  \w     24.00 107.00   1.00    5.70    --  107.00 -94.00  90.00   83
 35  \w     34.00 133.00   1.00    5.70    --  107.00 -45.00-120.00   99
 36  \w     82.00 178.00   1.00    5.70    --  107.00  39.00 -99.53   96
 37  \w     81.00 178.00   1.00    5.70    --  107.00  45.00-180.00   97
 38  \w    103.00 178.00   1.00    5.70    --  107.00  77.00  90.00   75
 39  \w     34.00 112.00   1.00    5.70    --  107.00-125.00  30.00   78
 40  \w    103.00 178.00   1.00    5.70    --  107.00  77.00-180.00   75
 41  \w     32.00 109.00   1.00    5.70    --  107.00-115.00  -2.74   77
 42  \w    103.00 178.00   1.00    5.70    --  107.00  77.00 -90.00   75
 43  \w     97.00 178.00   1.00    5.70    --  107.00 125.00-150.00   81
 44  \w     24.00 107.00   1.00    5.70    --  107.00 -94.00-180.00   83
 45  \w     24.00 107.00   1.00    5.70    --  107.00 -94.00 150.00   83
 46  \w     78.00 178.00   1.00    5.70    --  107.00  61.00 -90.00  100
 47  \w     78.00 178.00   1.00    5.70    --  107.00  61.00  90.00  100
 48  \w     78.00 178.00   1.00    5.70    --  107.00  59.00 173.53  100
 49  \w     35.00 136.00   1.00    5.70    --  107.00 -61.00 -60.00  101
 50  \w     31.00 140.00   1.00    5.70    --  107.00 -77.00 -90.00  109
 51  \w     26.00 107.00   1.00    5.70    --  107.00 -99.00 151.38   81
 52  \w   -114.00 -14.00   1.00    1.43    --  -41.82 -57.00 120.00  100
 53  \w   -116.00 -17.00   1.00    1.43    --  -41.82 -37.00-150.00   99
 54  \w    -87.00  -6.00   1.00    1.43    --  -41.82 125.00-180.00   81
 55  \w   -114.00 -14.00   1.00    1.43    --  -41.82 -57.00  60.00  100
 56  \w   -116.00 -17.00   1.00    1.43    --  -41.82 -37.00 -60.00   99
 57  \w    -66.00  33.00   1.00    1.43    --  -41.82  37.00 -90.00   99
 58  \w      7.00  33.00   1.00    1.43    --   41.82  84.00  34.34   26
 59  \w     10.00  36.00   1.00    1.43    --   41.82  75.00 166.40   26
 60  \w      7.00  33.00   1.00    1.43    --   41.82  84.00 -33.04   26
 61  \w      9.00  42.00   1.00    1.43    --   41.82  77.00  87.71   33
 62  \w     78.00 135.00   1.00    5.70    --  107.00  61.00  30.00   57
;
_diffrn_measurement_device 'four-circle diffractometer'
_diffrn_measurement_device_type 'SuperNova, Dual, Cu at home/near, AtlasS2'
_diffrn_measurement_method '\w scans'
_diffrn_orient_matrix_type 'CrysAlisPro convention (1999,Acta A55,543-557)'
_diffrn_orient_matrix_UB_11 -0.0465571000
_diffrn_orient_matrix_UB_12 -0.0496758000
_diffrn_orient_matrix_UB_13 -0.0668057000
_diffrn_orient_matrix_UB_21 -0.0630592000
_diffrn_orient_matrix_UB_22 0.1004211000
_diffrn_orient_matrix_UB_23 -0.0170566000
_diffrn_orient_matrix_UB_31 0.1023149000
_diffrn_orient_matrix_UB_32 0.0392617000
_diffrn_orient_matrix_UB_33 -0.0409182000
_diffrn_radiation_monochromator mirror
_diffrn_radiation_probe x-ray
_diffrn_radiation_type 'Cu K\a'
_diffrn_radiation_wavelength 1.54184
_diffrn_reflns_av_R_equivalents 0.0515
_diffrn_reflns_av_unetI/netI 0.0176
_diffrn_reflns_Laue_measured_fraction_full 1.000
_diffrn_reflns_Laue_measured_fraction_max 0.999
_diffrn_reflns_limit_h_max 14
_diffrn_reflns_limit_h_min -14
_diffrn_reflns_limit_k_max 16
_diffrn_reflns_limit_k_min -16
_diffrn_reflns_limit_l_max 23
_diffrn_reflns_limit_l_min -23
_diffrn_reflns_number 91422
_diffrn_reflns_point_group_measured_fraction_full 1.000
_diffrn_reflns_point_group_measured_fraction_max 0.999
_diffrn_reflns_theta_full 67.684
_diffrn_reflns_theta_max 73.599
_diffrn_reflns_theta_min 4.110
_diffrn_source 'micro-focus sealed X-ray tube'
_diffrn_source_type 'SuperNova (Cu) X-ray Source'
_exptl_absorpt_coefficient_mu 6.620
_exptl_absorpt_correction_T_max 0.45054
_exptl_absorpt_correction_T_min 0.39570
_exptl_absorpt_correction_type sphere
_exptl_absorpt_process_details
;
CrysAlisPro 1.171.41.116a (Rigaku Oxford Diffraction, 2021)
Spherical absorption correction
using equivalent radius and absorption coefficient.
Empirical absorption correction using spherical harmonics,
implemented in SCALE3 ABSPACK scaling algorithm.
;
_exptl_crystal_colour yellow
_exptl_crystal_colour_primary yellow
_exptl_crystal_density_diffrn 1.418
_exptl_crystal_description block
_exptl_crystal_F_000 1304
_exptl_crystal_size_max 0.2
_exptl_crystal_size_mid 0.12
_exptl_crystal_size_min 0.06
_exptl_crystal_size_rad 0.083
_refine_diff_density_max 0.803
_refine_diff_density_min -0.892
_refine_diff_density_rms 0.065
_refine_ls_abs_structure_details
;
 Flack x determined using 2574 quotients [(I+)-(I-)]/[(I+)+(I-)]
 (Parsons, Flack and Wagner, Acta Cryst. B69 (2013) 249-259).
Flack x: -0.018(3)  Shelx 2018
Hooft y: -0.027(2)  Olex2

synthesis from a known chiral diamine
;
_refine_ls_abs_structure_Flack -0.018(3)
_refine_ls_extinction_method none
_refine_ls_goodness_of_fit_ref 1.061
_refine_ls_hydrogen_treatment constr
_refine_ls_matrix_type full
_refine_ls_number_parameters 336
_refine_ls_number_reflns 5988
_refine_ls_number_restraints 0
_refine_ls_restrained_S_all 1.061
_refine_ls_R_factor_all 0.0293
_refine_ls_R_factor_gt 0.0291
_refine_ls_shift/su_max 0.001
_refine_ls_shift/su_mean 0.000
_refine_ls_structure_factor_coef Fsqd
_refine_ls_weighting_details 'w=1/[\s^2^(Fo^2^)+(0.0498P)^2^+1.6809P] where P=(Fo^2^+2Fc^2^)/3'
_refine_ls_weighting_scheme calc
_refine_ls_wR_factor_gt 0.0789
_refine_ls_wR_factor_ref 0.0791
_reflns_Friedel_coverage 0.779
_reflns_Friedel_fraction_full 1.000
_reflns_Friedel_fraction_max 0.998
_reflns_number_gt 5938
_reflns_number_total 5988
_reflns_threshold_expression 'I > 2\s(I)'
_cod_data_source_file d2dt02411j2.cif
_cod_data_source_block nk3
_cod_original_formula_sum 'C28 H31 Cl N2 O2.50 Ru S2'
_cod_database_code 7711021
_shelx_shelxl_version_number 2018/3
_chemical_oxdiff_formula 'C20 H20 N2 O2 S2 Ru'
_chemical_oxdiff_usercomment 'C20 H20 N2 O2 S Ru   yellow block 0.06 0.12  0.2   nk218   Wills'
_shelx_space_group_comment
;
The symmetry employed for this shelxl refinement is uniquely defined
by the following loop, which should always be used as a source of
symmetry information in preference to the above space-group names.
They are only intended as comments.
;
_shelx_estimated_absorpt_t_max 0.692
_shelx_estimated_absorpt_t_min 0.351
_reflns_odcompleteness_completeness 98.86
_reflns_odcompleteness_iscentric 1
_reflns_odcompleteness_theta 74.08
_olex2_refinement_description
;
The NHs on the amine were located in a difference map and refined with restrains.
There a was some electron density between molecules and this was modelled as partially 
occupied molecules of water. O100 and O101 were both refined at 25% occupancy.  
No hydrogens were located for these partially occupied solvents

1. Fixed Uiso
 At 1.2 times of:
  All C(H) groups, All N(H,H) groups
 At 1.5 times of:
  All C(H,H,H) groups
2. Others
 Fixed Sof: O101(0.25) O100(0.25)
3.a Ternary CH refined with riding coordinates:
 C8(H8), C9(H9), C29(H29)
3.b Secondary CH2 refined with riding coordinates:
 N9(H9A,H9B)
3.c Aromatic/amide H refined with riding coordinates:
 C2(H2), C3(H3), C4(H4), C11(H11), C12(H12), C13(H13), C14(H14), C15(H15),
 C17(H17), C18(H18), C19(H19), C20(H20), C21(H21), C22(H22), C23(H23), C25(H25),
  C26(H26)
3.d Idealised Me refined as rotating group:
 C28(H28A,H28B,H28C), C30(H30A,H30B,H30C), C31(H31A,H31B,H31C)
;
_olex2_submission_special_instructions 'No special instructions were received'
_oxdiff_exptl_absorpt_empirical_details
;
Empirical correction (ABSPACK) includes:
- Absorption correction using spherical harmonics
- Frame scaling
;
_oxdiff_exptl_absorpt_empirical_full_max 2.387
_oxdiff_exptl_absorpt_empirical_full_min 0.620

loop_
_space_group_symop_operation_xyz
'x, y, z'
'-x+1/2, -y, z+1/2'
'-x, y+1/2, -z+1/2'
'x+1/2, -y+1/2, -z'

loop_
_atom_site_label
_atom_site_type_symbol
_atom_site_fract_x
_atom_site_fract_y
_atom_site_fract_z
_atom_site_U_iso_or_equiv
_atom_site_adp_type
_atom_site_occupancy
_atom_site_site_symmetry_order
_atom_site_calc_flag
_atom_site_refinement_flags_posn
_atom_site_refinement_flags_adp
_atom_site_refinement_flags_occupancy
_atom_site_disorder_assembly
_atom_site_disorder_group
Cl1 Cl 0.48559(8) 0.81460(8) 0.54019(5) 0.0412(2) Uani 1 1 d . . . . .
Ru1 Ru 0.33098(2) 0.70442(2) 0.57481(2) 0.03326(10) Uani 1 1 d . . . . .
S1 S 0.46247(15) 0.32507(11) 0.56541(8) 0.0639(4) Uani 1 1 d . . . . .
C2 C 0.5132(7) 0.2241(5) 0.5196(4) 0.0737(18) Uani 1 1 d . . . . .
H2 H 0.496187 0.154174 0.529685 0.088 Uiso 1 1 calc R U . . .
C3 C 0.5798(6) 0.2537(5) 0.4675(4) 0.0726(17) Uani 1 1 d . . . . .
H3 H 0.613209 0.206940 0.435679 0.087 Uiso 1 1 calc R U . . .
C4 C 0.5960(4) 0.3620(4) 0.4644(3) 0.0488(11) Uani 1 1 d . . . . .
H4 H 0.643229 0.396164 0.431993 0.059 Uiso 1 1 calc R U . . .
C5 C 0.5330(4) 0.4113(4) 0.5156(2) 0.0427(9) Uani 1 1 d . . . . .
O6A O 0.5439(3) 0.5566(3) 0.60528(16) 0.0465(8) Uani 1 1 d . . . . .
O6B O 0.6125(3) 0.5865(3) 0.48653(17) 0.0438(7) Uani 1 1 d . . . . .
S6 S 0.52696(9) 0.54558(8) 0.53170(5) 0.0367(2) Uani 1 1 d . . . . .
N7 N 0.4044(3) 0.5851(3) 0.51187(16) 0.0337(7) Uani 1 1 d . . . . .
C8 C 0.3871(3) 0.6024(3) 0.43612(19) 0.0349(8) Uani 1 1 d . . . . .
H8 H 0.447448 0.648851 0.418402 0.042 Uiso 1 1 calc R U . . .
C9 C 0.2741(3) 0.6560(3) 0.4270(2) 0.0349(8) Uani 1 1 d . . . . .
H9 H 0.213980 0.606628 0.441108 0.042 Uiso 1 1 calc R U . . .
N9 N 0.2705(3) 0.7452(3) 0.47497(18) 0.0375(7) Uani 1 1 d . . . . .
H9A H 0.198847 0.768207 0.478662 0.045 Uiso 1 1 calc R U . . .
H9B H 0.312948 0.797213 0.457345 0.045 Uiso 1 1 calc R U . . .
C10 C 0.2539(3) 0.6865(4) 0.3518(2) 0.0365(9) Uani 1 1 d . . . . .
C11 C 0.3165(4) 0.7627(4) 0.3202(2) 0.0525(12) Uani 1 1 d . . . . .
H11 H 0.372044 0.798495 0.346013 0.063 Uiso 1 1 calc R U . . .
C12 C 0.2982(5) 0.7874(5) 0.2504(3) 0.0606(14) Uani 1 1 d . . . . .
H12 H 0.342168 0.839225 0.228685 0.073 Uiso 1 1 calc R U . . .
C13 C 0.2173(4) 0.7371(4) 0.2131(2) 0.0487(11) Uani 1 1 d . . . . .
H13 H 0.204822 0.754492 0.165681 0.058 Uiso 1 1 calc R U . . .
C14 C 0.1543(4) 0.6617(4) 0.2441(2) 0.0443(10) Uani 1 1 d . . . . .
H14 H 0.098102 0.626881 0.218230 0.053 Uiso 1 1 calc R U . . .
C15 C 0.1727(4) 0.6361(3) 0.3133(2) 0.0392(8) Uani 1 1 d . . . . .
H15 H 0.129144 0.583449 0.334429 0.047 Uiso 1 1 calc R U . . .
C16 C 0.3858(4) 0.5046(4) 0.3927(2) 0.0402(9) Uani 1 1 d . . . . .
C17 C 0.4438(4) 0.5016(5) 0.3297(2) 0.0511(12) Uani 1 1 d . . . . .
H17 H 0.487877 0.558717 0.315409 0.061 Uiso 1 1 calc R U . . .
C18 C 0.4367(5) 0.4142(6) 0.2878(3) 0.0685(18) Uani 1 1 d . . . . .
H18 H 0.475663 0.412101 0.244733 0.082 Uiso 1 1 calc R U . . .
C19 C 0.3739(6) 0.3312(6) 0.3082(3) 0.0746(19) Uani 1 1 d . . . . .
H19 H 0.370045 0.271748 0.279436 0.090 Uiso 1 1 calc R U . . .
C20 C 0.3165(6) 0.3338(5) 0.3702(3) 0.0669(16) Uani 1 1 d . . . . .
H20 H 0.273757 0.275809 0.384451 0.080 Uiso 1 1 calc R U . . .
C21 C 0.3209(5) 0.4208(4) 0.4119(2) 0.0497(10) Uani 1 1 d . . . . .
H21 H 0.279199 0.423045 0.453973 0.060 Uiso 1 1 calc R U . . .
C22 C 0.3240(5) 0.6069(4) 0.6671(2) 0.0452(9) Uani 1 1 d . . . . .
H22 H 0.364337 0.546073 0.678509 0.054 Uiso 1 1 calc R U . . .
C23 C 0.3678(4) 0.7030(4) 0.68674(19) 0.0423(9) Uani 1 1 d . . . . .
H23 H 0.437420 0.706384 0.710543 0.051 Uiso 1 1 calc R U . . .
C24 C 0.3085(3) 0.7955(4) 0.67109(19) 0.0401(9) Uani 1 1 d . . . . .
C25 C 0.2051(3) 0.7883(4) 0.6359(2) 0.0403(9) Uani 1 1 d . . . . .
H25 H 0.163347 0.848834 0.625980 0.048 Uiso 1 1 calc R U . . .
C26 C 0.1636(4) 0.6898(4) 0.6152(2) 0.0443(9) Uani 1 1 d . . . . .
H26 H 0.095120 0.686014 0.590187 0.053 Uiso 1 1 calc R U . . .
C27 C 0.2211(4) 0.5983(4) 0.6308(2) 0.0461(10) Uani 1 1 d . . . . .
C28 C 0.1787(6) 0.4960(4) 0.6064(3) 0.0619(14) Uani 1 1 d . . . . .
H28A H 0.122956 0.506379 0.569723 0.093 Uiso 1 1 calc R U . . .
H28B H 0.144342 0.459277 0.645528 0.093 Uiso 1 1 calc R U . . .
H28C H 0.241205 0.455280 0.588085 0.093 Uiso 1 1 calc R U . . .
C29 C 0.3577(4) 0.8980(4) 0.6923(3) 0.0501(11) Uani 1 1 d . . . . .
H29 H 0.440899 0.892480 0.688130 0.060 Uiso 1 1 calc R U . . .
C30 C 0.3202(6) 0.9881(4) 0.6478(3) 0.0639(14) Uani 1 1 d . . . . .
H30A H 0.334988 0.972809 0.598739 0.096 Uiso 1 1 calc R U . . .
H30B H 0.361618 1.050066 0.661497 0.096 Uiso 1 1 calc R U . . .
H30C H 0.239921 0.999648 0.654521 0.096 Uiso 1 1 calc R U . . .
C31 C 0.3300(7) 0.9162(5) 0.7691(3) 0.0716(16) Uani 1 1 d . . . . .
H31A H 0.248582 0.919637 0.775013 0.107 Uiso 1 1 calc R U . . .
H31B H 0.363601 0.981250 0.784397 0.107 Uiso 1 1 calc R U . . .
H31C H 0.359930 0.859427 0.797087 0.107 Uiso 1 1 calc R U . . .
O101 O 0.332(3) 0.956(2) 0.3968(16) 0.123(9) Uiso 0.25 1 d . . P A 2
O100 O 0.3462(15) 1.0343(13) 0.4292(9) 0.067(4) Uiso 0.25 1 d . . P B 1

loop_
_atom_site_aniso_label
_atom_site_aniso_U_11
_atom_site_aniso_U_22
_atom_site_aniso_U_33
_atom_site_aniso_U_23
_atom_site_aniso_U_13
_atom_site_aniso_U_12
Cl1 0.0356(5) 0.0503(5) 0.0378(5) -0.0054(4) 0.0026(4) -0.0040(4)
Ru1 0.03069(14) 0.04534(16) 0.02377(13) -0.00354(12) -0.00139(11) 0.00010(12)
S1 0.0834(9) 0.0567(7) 0.0516(7) 0.0035(6) 0.0178(7) -0.0024(6)
C2 0.100(5) 0.048(3) 0.073(4) 0.009(3) 0.000(4) 0.000(3)
C3 0.085(5) 0.054(3) 0.079(4) -0.013(3) 0.011(4) 0.014(3)
C4 0.053(3) 0.043(2) 0.050(3) 0.001(2) 0.013(2) 0.006(2)
C5 0.045(2) 0.050(2) 0.034(2) 0.0024(17) -0.0024(17) 0.0055(19)
O6A 0.0507(18) 0.0579(19) 0.0310(15) -0.0028(13) -0.0156(13) 0.0108(15)
O6B 0.0329(14) 0.0507(17) 0.0478(18) 0.0011(14) -0.0026(12) -0.0006(13)
S6 0.0346(5) 0.0449(5) 0.0307(4) -0.0016(4) -0.0063(4) 0.0033(4)
N7 0.0354(17) 0.0426(18) 0.0230(15) -0.0053(13) -0.0048(12) 0.0023(14)
C8 0.0327(18) 0.048(2) 0.0238(17) -0.0024(16) -0.0029(14) 0.0014(16)
C9 0.0336(18) 0.045(2) 0.0258(17) -0.0042(17) -0.0048(16) 0.0005(15)
N9 0.0360(17) 0.0486(18) 0.0279(15) 0.0016(14) -0.0023(13) 0.0035(15)
C10 0.0287(17) 0.052(2) 0.0291(18) -0.0006(17) -0.0005(14) 0.0025(17)
C11 0.050(3) 0.068(3) 0.040(2) 0.009(2) -0.012(2) -0.013(2)
C12 0.063(3) 0.075(3) 0.043(2) 0.018(3) -0.009(2) -0.019(3)
C13 0.051(3) 0.066(3) 0.0289(19) 0.005(2) -0.0066(18) 0.003(2)
C14 0.044(2) 0.059(2) 0.0298(19) -0.0043(17) -0.0060(18) -0.001(2)
C15 0.0365(19) 0.053(2) 0.0284(17) -0.0014(16) 0.0002(17) -0.0034(19)
C16 0.035(2) 0.056(3) 0.0293(19) -0.0079(18) -0.0071(16) 0.0074(18)
C17 0.045(2) 0.079(3) 0.029(2) -0.009(2) -0.0060(18) 0.018(2)
C18 0.070(4) 0.099(5) 0.037(2) -0.024(3) -0.010(2) 0.037(4)
C19 0.089(4) 0.078(4) 0.058(3) -0.035(3) -0.023(3) 0.024(4)
C20 0.075(4) 0.057(3) 0.068(4) -0.018(3) -0.027(3) 0.002(3)
C21 0.051(3) 0.055(2) 0.043(2) -0.0093(19) -0.010(2) 0.001(2)
C22 0.051(2) 0.054(2) 0.0314(19) 0.0050(18) 0.006(2) 0.000(2)
C23 0.048(2) 0.064(3) 0.0158(15) -0.0022(18) -0.0082(15) 0.002(2)
C24 0.041(2) 0.054(2) 0.0256(17) -0.0103(18) 0.0000(15) -0.004(2)
C25 0.0353(19) 0.057(2) 0.0285(18) -0.0077(19) 0.0035(15) 0.0062(19)
C26 0.0319(19) 0.070(3) 0.0315(18) -0.0089(19) 0.0078(16) -0.008(2)
C27 0.048(2) 0.057(3) 0.033(2) -0.002(2) 0.0116(18) -0.010(2)
C28 0.070(3) 0.063(3) 0.053(3) -0.007(2) 0.014(3) -0.022(3)
C29 0.046(3) 0.060(3) 0.045(2) -0.017(2) -0.0023(19) -0.001(2)
C30 0.080(4) 0.051(3) 0.061(3) -0.016(2) 0.009(3) 0.004(3)
C31 0.087(4) 0.085(4) 0.043(3) -0.027(3) -0.007(3) -0.015(4)

loop_
_atom_type_symbol
_atom_type_description
_atom_type_scat_dispersion_real
_atom_type_scat_dispersion_imag
_atom_type_scat_source
C C 0.0181 0.0091 'International Tables Vol C Tables 4.2.6.8 and 6.1.1.4'
H H 0.0000 0.0000 'International Tables Vol C Tables 4.2.6.8 and 6.1.1.4'
Cl Cl 0.3639 0.7018 'International Tables Vol C Tables 4.2.6.8 and 6.1.1.4'
N N 0.0311 0.0180 'International Tables Vol C Tables 4.2.6.8 and 6.1.1.4'
O O 0.0492 0.0322 'International Tables Vol C Tables 4.2.6.8 and 6.1.1.4'
Ru Ru 0.0552 3.2960 'International Tables Vol C Tables 4.2.6.8 and 6.1.1.4'
S S 0.3331 0.5567 'International Tables Vol C Tables 4.2.6.8 and 6.1.1.4'

loop_
_geom_angle_atom_site_label_1
_geom_angle_atom_site_label_2
_geom_angle_atom_site_label_3
_geom_angle
_geom_angle_site_symmetry_1
_geom_angle_site_symmetry_3
_geom_angle_publ_flag
N7 Ru1 Cl1 87.68(10) . . ?
N7 Ru1 C22 93.16(16) . . ?
N7 Ru1 C23 117.56(16) . . ?
N7 Ru1 C24 154.73(15) . . ?
N7 Ru1 C25 159.43(16) . . ?
N7 Ru1 C26 121.17(16) . . ?
N7 Ru1 C27 93.90(16) . . ?
N9 Ru1 Cl1 82.20(11) . . ?
N9 Ru1 N7 79.01(13) . . ?
N9 Ru1 C22 150.36(18) . . ?
N9 Ru1 C23 163.41(16) . . ?
N9 Ru1 C24 125.66(16) . . ?
N9 Ru1 C25 97.29(15) . . ?
N9 Ru1 C26 91.82(15) . . ?
N9 Ru1 C27 113.48(17) . . ?
C22 Ru1 Cl1 126.39(15) . . ?
C22 Ru1 C23 37.41(19) . . ?
C22 Ru1 C24 67.98(17) . . ?
C22 Ru1 C25 80.03(19) . . ?
C22 Ru1 C27 37.9(2) . . ?
C23 Ru1 Cl1 96.94(13) . . ?
C23 Ru1 C24 37.78(18) . . ?
C23 Ru1 C25 67.55(17) . . ?
C24 Ru1 Cl1 90.40(12) . . ?
C25 Ru1 Cl1 112.04(14) . . ?
C25 Ru1 C24 37.33(15) . . ?
C26 Ru1 Cl1 148.98(14) . . ?
C26 Ru1 C22 67.69(19) . . ?
C26 Ru1 C23 80.37(17) . . ?
C26 Ru1 C24 68.46(16) . . ?
C26 Ru1 C25 38.32(18) . . ?
C26 Ru1 C27 37.8(2) . . ?
C27 Ru1 Cl1 164.27(14) . . ?
C27 Ru1 C23 68.47(18) . . ?
C27 Ru1 C24 81.50(18) . . ?
C27 Ru1 C25 68.79(19) . . ?
C2 S1 C5 92.2(3) . . ?
S1 C2 H2 123.8 . . ?
C3 C2 S1 112.4(5) . . ?
C3 C2 H2 123.8 . . ?
C2 C3 H3 123.3 . . ?
C2 C3 C4 113.5(6) . . ?
C4 C3 H3 123.3 . . ?
C3 C4 H4 124.7 . . ?
C5 C4 C3 110.5(5) . . ?
C5 C4 H4 124.7 . . ?
S1 C5 S6 122.0(3) . . ?
C4 C5 S1 111.3(4) . . ?
C4 C5 S6 126.6(4) . . ?
O6A S6 C5 105.3(2) . . ?
O6A S6 O6B 117.1(2) . . ?
O6A S6 N7 109.41(19) . . ?
O6B S6 C5 103.2(2) . . ?
O6B S6 N7 112.83(19) . . ?
N7 S6 C5 108.1(2) . . ?
S6 N7 Ru1 118.08(17) . . ?
C8 N7 Ru1 112.6(3) . . ?
C8 N7 S6 114.2(3) . . ?
N7 C8 H8 108.9 . . ?
N7 C8 C9 107.7(3) . . ?
N7 C8 C16 114.4(4) . . ?
C9 C8 H8 108.9 . . ?
C16 C8 H8 108.9 . . ?
C16 C8 C9 108.0(3) . . ?
C8 C9 H9 108.1 . . ?
N9 C9 C8 108.0(3) . . ?
N9 C9 H9 108.1 . . ?
N9 C9 C10 112.6(4) . . ?
C10 C9 C8 111.6(3) . . ?
C10 C9 H9 108.1 . . ?
Ru1 N9 H9A 109.4 . . ?
Ru1 N9 H9B 109.4 . . ?
C9 N9 Ru1 111.1(3) . . ?
C9 N9 H9A 109.4 . . ?
C9 N9 H9B 109.4 . . ?
H9A N9 H9B 108.0 . . ?
C11 C10 C9 121.3(4) . . ?
C11 C10 C15 118.8(4) . . ?
C15 C10 C9 119.9(4) . . ?
C10 C11 H11 119.9 . . ?
C10 C11 C12 120.2(5) . . ?
C12 C11 H11 119.9 . . ?
C11 C12 H12 119.9 . . ?
C13 C12 C11 120.3(5) . . ?
C13 C12 H12 119.9 . . ?
C12 C13 H13 120.0 . . ?
C12 C13 C14 120.0(4) . . ?
C14 C13 H13 120.0 . . ?
C13 C14 H14 120.0 . . ?
C13 C14 C15 120.0(4) . . ?
C15 C14 H14 120.0 . . ?
C10 C15 C14 120.7(4) . . ?
C10 C15 H15 119.7 . . ?
C14 C15 H15 119.7 . . ?
C17 C16 C8 119.7(4) . . ?
C21 C16 C8 121.0(4) . . ?
C21 C16 C17 119.1(5) . . ?
C16 C17 H17 120.2 . . ?
C18 C17 C16 119.6(6) . . ?
C18 C17 H17 120.2 . . ?
C17 C18 H18 119.7 . . ?
C19 C18 C17 120.6(6) . . ?
C19 C18 H18 119.7 . . ?
C18 C19 H19 119.9 . . ?
C18 C19 C20 120.1(5) . . ?
C20 C19 H19 119.9 . . ?
C19 C20 H20 119.9 . . ?
C19 C20 C21 120.1(6) . . ?
C21 C20 H20 119.9 . . ?
C16 C21 C20 120.4(5) . . ?
C16 C21 H21 119.8 . . ?
C20 C21 H21 119.8 . . ?
Ru1 C22 H22 130.5 . . ?
C23 C22 Ru1 71.9(2) . . ?
C23 C22 H22 119.2 . . ?
C23 C22 C27 121.7(5) . . ?
C27 C22 Ru1 71.2(3) . . ?
C27 C22 H22 119.2 . . ?
Ru1 C23 H23 130.3 . . ?
C22 C23 Ru1 70.7(2) . . ?
C22 C23 H23 119.8 . . ?
C22 C23 C24 120.4(4) . . ?
C24 C23 Ru1 71.7(2) . . ?
C24 C23 H23 119.8 . . ?
C23 C24 Ru1 70.5(2) . . ?
C23 C24 C29 119.4(4) . . ?
C25 C24 Ru1 70.7(2) . . ?
C25 C24 C23 118.7(4) . . ?
C25 C24 C29 121.9(5) . . ?
C29 C24 Ru1 130.5(3) . . ?
Ru1 C25 H25 131.5 . . ?
C24 C25 Ru1 71.9(2) . . ?
C24 C25 H25 120.1 . . ?
C24 C25 C26 119.8(5) . . ?
C26 C25 Ru1 69.2(2) . . ?
C26 C25 H25 120.1 . . ?
Ru1 C26 H26 128.5 . . ?
C25 C26 Ru1 72.4(2) . . ?
C25 C26 H26 119.1 . . ?
C27 C26 Ru1 72.4(3) . . ?
C27 C26 C25 121.8(4) . . ?
C27 C26 H26 119.1 . . ?
C22 C27 Ru1 70.8(3) . . ?
C22 C27 C28 121.2(5) . . ?
C26 C27 Ru1 69.9(3) . . ?
C26 C27 C22 117.6(4) . . ?
C26 C27 C28 121.2(5) . . ?
C28 C27 Ru1 127.5(3) . . ?
C27 C28 H28A 109.5 . . ?
C27 C28 H28B 109.5 . . ?
C27 C28 H28C 109.5 . . ?
H28A C28 H28B 109.5 . . ?
H28A C28 H28C 109.5 . . ?
H28B C28 H28C 109.5 . . ?
C24 C29 H29 107.7 . . ?
C24 C29 C30 114.3(4) . . ?
C24 C29 C31 108.2(5) . . ?
C30 C29 H29 107.7 . . ?
C30 C29 C31 111.1(5) . . ?
C31 C29 H29 107.7 . . ?
C29 C30 H30A 109.5 . . ?
C29 C30 H30B 109.5 . . ?
C29 C30 H30C 109.5 . . ?
H30A C30 H30B 109.5 . . ?
H30A C30 H30C 109.5 . . ?
H30B C30 H30C 109.5 . . ?
C29 C31 H31A 109.5 . . ?
C29 C31 H31B 109.5 . . ?
C29 C31 H31C 109.5 . . ?
H31A C31 H31B 109.5 . . ?
H31A C31 H31C 109.5 . . ?
H31B C31 H31C 109.5 . . ?

loop_
_geom_bond_atom_site_label_1
_geom_bond_atom_site_label_2
_geom_bond_distance
_geom_bond_site_symmetry_2
_geom_bond_publ_flag
Cl1 Ru1 2.4292(10) . ?
Ru1 N7 2.152(3) . ?
Ru1 N9 2.117(3) . ?
Ru1 C22 2.181(4) . ?
Ru1 C23 2.196(4) . ?
Ru1 C24 2.212(4) . ?
Ru1 C25 2.197(4) . ?
Ru1 C26 2.154(4) . ?
Ru1 C27 2.186(5) . ?
S1 C2 1.692(7) . ?
S1 C5 1.697(5) . ?
C2 H2 0.9500 . ?
C2 C3 1.335(10) . ?
C3 H3 0.9500 . ?
C3 C4 1.420(8) . ?
C4 H4 0.9500 . ?
C4 C5 1.394(7) . ?
C5 S6 1.771(5) . ?
O6A S6 1.436(3) . ?
O6B S6 1.442(3) . ?
S6 N7 1.598(3) . ?
N7 C8 1.487(5) . ?
C8 H8 1.0000 . ?
C8 C9 1.529(5) . ?
C8 C16 1.519(6) . ?
C9 H9 1.0000 . ?
C9 N9 1.480(5) . ?
C9 C10 1.516(6) . ?
N9 H9A 0.9100 . ?
N9 H9B 0.9100 . ?
C10 C11 1.382(7) . ?
C10 C15 1.385(6) . ?
C11 H11 0.9500 . ?
C11 C12 1.396(6) . ?
C12 H12 0.9500 . ?
C12 C13 1.369(7) . ?
C13 H13 0.9500 . ?
C13 C14 1.372(7) . ?
C14 H14 0.9500 . ?
C14 C15 1.388(6) . ?
C15 H15 0.9500 . ?
C16 C17 1.397(6) . ?
C16 C21 1.385(7) . ?
C17 H17 0.9500 . ?
C17 C18 1.393(8) . ?
C18 H18 0.9500 . ?
C18 C19 1.369(11) . ?
C19 H19 0.9500 . ?
C19 C20 1.376(10) . ?
C20 H20 0.9500 . ?
C20 C21 1.386(7) . ?
C21 H21 0.9500 . ?
C22 H22 0.9500 . ?
C22 C23 1.404(7) . ?
C22 C27 1.419(7) . ?
C23 H23 0.9500 . ?
C23 C24 1.427(7) . ?
C24 C25 1.411(6) . ?
C24 C29 1.510(7) . ?
C25 H25 0.9500 . ?
C25 C26 1.429(7) . ?
C26 H26 0.9500 . ?
C26 C27 1.405(7) . ?
C27 C28 1.496(7) . ?
C28 H28A 0.9800 . ?
C28 H28B 0.9800 . ?
C28 H28C 0.9800 . ?
C29 H29 1.0000 . ?
C29 C30 1.516(8) . ?
C29 C31 1.531(7) . ?
C30 H30A 0.9800 . ?
C30 H30B 0.9800 . ?
C30 H30C 0.9800 . ?
C31 H31A 0.9800 . ?
C31 H31B 0.9800 . ?
C31 H31C 0.9800 . ?

loop_
_geom_hbond_atom_site_label_D
_geom_hbond_atom_site_label_H
_geom_hbond_atom_site_label_A
_geom_hbond_distance_DH
_geom_hbond_distance_HA
_geom_hbond_distance_DA
_geom_hbond_angle_DHA
_geom_hbond_site_symmetry_A
_geom_hbond_publ_flag
N9 H9A O6B 0.91 2.25 2.982(5) 136.9 4_466 yes
N9 H9B O101 0.91 2.38 3.21(3) 151.6 . yes
